data_1517863
loop_
_publ_author_name
'Muller, A.'
'Johannes, K. U.'
'Straube, M.'
'Krickemeyer, R.'
'Bogge, H.'

_publ_section_title
;
 Penicillamine complexes of nickel, chromium, and molybdenum - structural
 particularity and biological/medical relevance
;
_journal_name_full 'Zeitschrift fuer Anorganische und Allgemeine Chemie'
_journal_page_first 1037
_journal_page_last 1046
_journal_volume 619
_journal_year 1993
_chemical_formula_sum 'C10 H21 N2 Ni O5 S2 Tl'
_chemical_formula_weight 576.49
_space_group_IT_number 5
_symmetry_cell_setting monoclinic
_symmetry_Int_Tables_number 5
_symmetry_space_group_name_Hall 'C 2y'
_symmetry_space_group_name_H-M 'C 1 2 1'
_cell_angle_alpha 90
_cell_angle_beta 110.94(2)
_cell_angle_gamma 90
_cell_formula_units_Z 4
_cell_length_a 22.799(7)
_cell_length_b 6.131(1)
_cell_length_c 12.752(3)
_cell_volume 1664.8(7)
_diffrn_radiation_probe x-ray
_diffrn_radiation_type MoK\a
_diffrn_radiation_wavelength 0.71073
_exptl_absorpt_coefficient_mu 11.065
_exptl_crystal_density_diffrn 2.216
_exptl_crystal_F_000 1020
_refine_ls_number_reflns 1413
_refine_ls_R_factor_gt 0.056
_refine_ls_wR_factor_gt 0.052
_cod_data_source_file Penicillamine-2.cif
_cod_data_source_block Penicillamine-2
_cod_original_sg_symbol_H-M 'C 2'
_cod_database_code 1517863

loop_
_symmetry_equiv_pos_site_id
_symmetry_equiv_pos_as_xyz
1 x,y,z
2 -x,y,-z
3 1/2+x,1/2+y,z
4 1/2-x,1/2+y,-z

loop_
_atom_site_label
_atom_site_type_symbol
_atom_site_thermal_displace_type
_atom_site_fract_x
_atom_site_fract_y
_atom_site_fract_z
_atom_site_occupancy
_atom_site_U_iso_or_equiv
Tl Tl Uiso 0.26260(10) 0.26110 0.15120(10) 1.000 0.0600(10)
Ni Ni Uiso 0.29110(10) -0.2328(11) 0.24390(10) 1.000 0.0360(10)
S1 S Uiso 0.3162(2) -0.1898(18) 0.0976(3) 1.000 0.054(3)
S2 S Uiso 0.1939(2) -0.1934(13) 0.1385(3) 1.000 0.039(2)
O1 O Uiso 0.5128(13) -0.338(5) 0.401(2) 1.000 0.21(2)
O2 O Uiso 0.5256(10) -0.037(5) 0.3334(17) 1.000 0.134(13)
O3 O Uiso 0.1405(6) -0.467(3) 0.4525(9) 1.000 0.054(6)
O4 O Uiso 0.2069(6) -0.196(4) 0.5232(9) 1.000 0.054(6)
N1 N Uiso 0.3800(6) -0.211(6) 0.3349(9) 1.000 0.049(6)
N2 N Uiso 0.2649(7) -0.277(3) 0.3674(10) 1.000 0.045(8)
C1 C Uiso 0.4035(8) -0.251(5) 0.1594(11) 1.000 0.038(5)
C1O C Uiso 0.1804(10) -0.337(3) 0.4466(15) 1.000 0.039(4)
C2 C Uiso 0.4156(11) -0.472(4) 0.1544(18) 1.000 0.072(7)
C3 C Uiso 0.4314(10) -0.112(4) 0.0835(15) 1.000 0.059(6)
C4 C Uiso 0.4204(10) -0.135(4) 0.2756(14) 1.000 0.056(5)
C5 C Uiso 0.4922(13) -0.162(4) 0.346(2) 1.000 0.068(7)
C6 C Uiso 0.1581(8) -0.183(3) 0.2480(11) 1.000 0.030(4)
C7 C Uiso 0.1577(10) 0.052(3) 0.2884(14) 1.000 0.047(5)
C8 C Uiso 0.0924(9) -0.270(3) 0.1948(14) 1.000 0.048(6)
C9 C Uiso 0.1989(9) -0.335(3) 0.3428(13) 1.000 0.032(4)
OW O Uiso 0.0907(8) 0.814(4) 0.5876(12) 1.000 0.104(6)

loop_
_atom_type_symbol
_atom_type_description
_atom_type_scat_dispersion_real
_atom_type_scat_dispersion_imag
_atom_type_scat_source
C C 0.0033 0.0016 ' International Tables Vol C Tables 4.2.6.8 and 6.1.1.4'
N N 0.0061 0.0033 ' International Tables Vol C Tables 4.2.6.8 and 6.1.1.4'
Ni Ni 0.3393 1.1124 ' International Tables Vol C Tables 4.2.6.8 and 6.1.1.4'
O O 0.0106 0.0060 ' International Tables Vol C Tables 4.2.6.8 and 6.1.1.4'
S S 0.1246 0.1234 ' International Tables Vol C Tables 4.2.6.8 and 6.1.1.4'
Tl Tl -2.8358 9.6688 ' International Tables Vol C Tables 4.2.6.8 and 6.1.1.4'

loop_
_geom_angle_atom_site_label_1
_geom_angle_atom_site_label_2
_geom_angle_atom_site_label_3
_geom_angle
_geom_angle_site_symmetry_1
_geom_angle_publ_flag
S1 Ni S2 88.76(18) . yes
S1 Ni N1 88.0(4) . yes
S1 Ni N2 176.9(5) . yes
S2 Ni N1 169.5(11) . yes
S2 Ni N2 88.6(5) . yes
N1 Ni N2 94.9(6) . yes
Ni S1 C1 100.4(5) . yes
Tl S1 Ni 130.4(2) 4_545 yes
Tl S1 C1 123.6(5) 4_545 yes
Ni S2 C6 99.5(5) . yes
Ni N1 C4 115.3(10) . yes
Ni N2 C9 117.5(10) . yes
S1 C1 C2 111.7(18) . yes
S1 C1 C3 103.3(14) . yes
S1 C1 C4 99.8(14) . yes
C2 C1 C3 111.5(18) . no
C2 C1 C4 120.1(18) . no
C3 C1 C4 109(2) . no
O3 C1O O4 123.2(18) . yes
O3 C1O C9 119.8(16) . yes
O4 C1O C9 117.0(18) . yes
N1 C4 C1 111.0(19) . yes
N1 C4 C5 113.1(16) . yes
C1 C4 C5 110.4(18) . no
O1 C5 O2 121(3) . yes
O1 C5 C4 120(3) . yes
O2 C5 C4 118(2) . yes
S2 C6 C7 110.1(13) . yes
S2 C6 C8 106.5(10) . yes
S2 C6 C9 105.3(13) . yes
C7 C6 C8 111.2(16) . no
C7 C6 C9 112.2(13) . no
C8 C6 C9 111.3(15) . no
N2 C9 C1O 113.4(14) . yes
N2 C9 C6 107.8(15) . yes
C1O C9 C6 114.0(16) . no

loop_
_geom_bond_atom_site_label_1
_geom_bond_atom_site_label_2
_geom_bond_distance
_geom_bond_site_symmetry_2
_geom_bond_publ_flag
Tl S1 3.051(4) 4_555 yes
Ni S1 2.154(5) . yes
Ni S2 2.156(5) . yes
Ni N1 1.947(14) . yes
Ni N2 1.893(14) . yes
S1 C1 1.898(19) . yes
S2 C6 1.853(17) . yes
O1 C5 1.28(4) . yes
O2 C5 1.13(4) . yes
O3 C1O 1.23(3) . yes
O4 C1O 1.28(3) . yes
N1 C4 1.46(3) . yes
N2 C9 1.47(3) . yes
C1 C2 1.39(4) . no
C1 C3 1.58(3) . no
C1 C4 1.56(3) . no
C1O C9 1.53(3) . no
C4 C5 1.57(4) . no
C6 C7 1.53(3) . no
C6 C8 1.50(3) . no
C6 C9 1.55(2) . no

loop_
_geom_torsion_atom_site_label_1
_geom_torsion_atom_site_label_2
_geom_torsion_atom_site_label_3
_geom_torsion_atom_site_label_4
_geom_torsion
_geom_torsion_site_symmetry_1
_geom_torsion_site_symmetry_4
_geom_torsion_publ_flag
S2 Ni S1 C1 -173.3(10) . . no
S2 Ni S1 Tl -20.0(6) . 4_545 no
N1 Ni S1 C1 16.7(15) . . no
N1 Ni S1 Tl 170.1(12) . 4_545 no
S1 Ni S2 C6 -172.1(7) . . no
N2 Ni S2 C6 9.4(9) . . no
S1 Ni N1 C4 12(2) . . no
N2 Ni N1 C4 -169(2) . . no
S2 Ni N2 C9 18.3(14) . . no
N1 Ni N2 C9 -171.7(17) . . no
Ni S1 C1 C2 88.3(13) . . no
Ni S1 C1 C3 -151.7(13) . . no
Ni S1 C1 C4 -39.8(16) . . no
Tl S1 C1 C2 -67.6(16) 4_545 . no
Tl S1 C1 C3 52.5(19) 4_545 . no
Tl S1 C1 C4 164.3(11) 4_545 . no
Ni S2 C6 C7 88.0(12) . . no
Ni S2 C6 C8 -151.5(11) . . no
Ni S2 C6 C9 -33.2(12) . . no
Ni N1 C4 C1 -45(3) . . no
Ni N1 C4 C5 -169.2(18) . . no
Ni N2 C9 C1O -172.2(13) . . no
Ni N2 C9 C6 -45.0(18) . . no
S1 C1 C4 N1 54(2) . . no
S1 C1 C4 C5 179.9(16) . . no
C2 C1 C4 N1 -69(3) . . no
C2 C1 C4 C5 58(3) . . no
C3 C1 C4 N1 161(2) . . no
C3 C1 C4 C5 -72(2) . . no
O3 C1O C9 N2 -147.3(19) . . no
O3 C1O C9 C6 89(2) . . no
O4 C1O C9 N2 34(3) . . no
O4 C1O C9 C6 -90(2) . . no
N1 C4 C5 O1 44(3) . . no
N1 C4 C5 O2 -148(3) . . no
C1 C4 C5 O1 -81(3) . . no
C1 C4 C5 O2 87(3) . . no
S2 C6 C9 N2 48.7(15) . . no
S2 C6 C9 C1O 175.6(13) . . no
C7 C6 C9 N2 -71.0(19) . . no
C7 C6 C9 C1O 56(2) . . no
C8 C6 C9 N2 163.7(14) . . no
C8 C6 C9 C1O -69.5(19) . . no
